data_7154817
loop_
_publ_author_name
'Kim, Eunsun'
'Felouat, Abdellah'
'Zaborova, Elena'
'Ribierre, Jean-Charles'
'Wu, Jeong Weon'
'Senatore, S\'ebastien'
'Matthews, C\'edric'
'Lenne, Pierre-Fran\,cois'
'Baffert, Carole'
'Karapetyan, Artak'
'Giorgi, Michel'
'Jacquemin, Denis'
'Ponce-Vargas, Miguel'
'Guennic, Boris Le'
'Fages, Fr\'ed\'eric'
'D'Al\'eo, Anthony'

_publ_section_title
;
 Borondifluoride complexes of hemicurcuminoids as bio-inspired push-pull
 dyes for bioimaging.
;
_journal_issue 4
_journal_name_full 'Organic &amp; biomolecular chemistry'
_journal_page_first 1311
_journal_page_last 1324
_journal_paper_doi 10.1039/c5ob02295a
_journal_volume 14
_journal_year 2016
_chemical_compound_source 'synthesis as described'
_chemical_formula_moiety 'C20 H16 F3 N1 O2'
_chemical_formula_sum 'C20 H16 F3 N O2'
_chemical_formula_weight 359.34
_chemical_melting_point 369.1(10)
_chemical_name_systematic (1E,4Z)-1-(9-ethyl-9H-carbazol-3-yl)-6,6,6-trifluoro-5-hydroxyhexa-1,4-dien-3-one
_space_group_IT_number 14
_symmetry_cell_setting monoclinic
_symmetry_Int_Tables_number 14
_symmetry_space_group_name_Hall '-P 2ybc'
_symmetry_space_group_name_H-M 'P 1 21/c 1'
_atom_sites_solution_hydrogens geom
_atom_sites_solution_primary direct
_atom_sites_solution_secondary difmap
_audit_conform_dict_location ftp://ftp.iucr.org/pub/cif_core.dic
_audit_conform_dict_name cif_core.dic
_audit_conform_dict_version 2.4
_audit_creation_date 2013-04-04T14:34:22-00:00
_audit_creation_method 'WinGX routine CIF_UPDATE'
_audit_update_record
;
2015-10-18 deposited with the CCDC.
2015-12-01 downloaded from the CCDC.
;
_cell_angle_alpha 90
_cell_angle_beta 91.431(1)
_cell_angle_gamma 90
_cell_formula_units_Z 4
_cell_length_a 7.2632(2)
_cell_length_b 14.5322(4)
_cell_length_c 16.5698(6)
_cell_measurement_reflns_used 16427
_cell_measurement_temperature 293(2)
_cell_measurement_theta_max 29.02
_cell_measurement_theta_min 1.86
_cell_measurement_wavelength 0.71073
_cell_volume 1748.40(9)
_computing_molecular_graphics 'Ortep-3 for Windows (Farrugia, 1997)'
_computing_publication_material 'WinGX publication routines (Farrugia, 1999)'
_computing_structure_refinement 'SHELXL-97 (Sheldrick, 2008)'
_diffrn_ambient_temperature 293(2)
_diffrn_measured_fraction_theta_full 0.995
_diffrn_measured_fraction_theta_max 0.954
_diffrn_measurement_device_type KappaCCD
_diffrn_measurement_method 'Omega + Phi scan'
_diffrn_radiation_monochromator graphite
_diffrn_radiation_probe x-ray
_diffrn_radiation_type MoK\a
_diffrn_radiation_wavelength 0.71073
_diffrn_reflns_av_R_equivalents 0.059
_diffrn_reflns_av_unetI/netI 0.0499
_diffrn_reflns_limit_h_max 9
_diffrn_reflns_limit_h_min 0
_diffrn_reflns_limit_k_max 19
_diffrn_reflns_limit_k_min 0
_diffrn_reflns_limit_l_max 22
_diffrn_reflns_limit_l_min -22
_diffrn_reflns_number 16427
_diffrn_reflns_theta_full 25
_diffrn_reflns_theta_max 29.02
_diffrn_reflns_theta_min 1.86
_diffrn_standards_number 0
_exptl_absorpt_coefficient_mu 0.11
_exptl_absorpt_correction_type none
_exptl_crystal_colour orange
_exptl_crystal_density_diffrn 1.365
_exptl_crystal_density_method 'not measured'
_exptl_crystal_description prism
_exptl_crystal_F_000 744
_exptl_crystal_recrystallization_method 'Re-crystallisation from solvent: ethylacetate'
_exptl_crystal_size_max 0.2
_exptl_crystal_size_mid 0.2
_exptl_crystal_size_min 0.18
_refine_diff_density_max 0.341
_refine_diff_density_min -0.281
_refine_diff_density_rms 0.067
_refine_ls_extinction_method none
_refine_ls_goodness_of_fit_ref 1.103
_refine_ls_hydrogen_treatment constr
_refine_ls_matrix_type full
_refine_ls_number_parameters 238
_refine_ls_number_reflns 4436
_refine_ls_number_restraints 0
_refine_ls_restrained_S_all 1.103
_refine_ls_R_factor_all 0.1311
_refine_ls_R_factor_gt 0.0676
_refine_ls_shift/su_max 0
_refine_ls_shift/su_mean 0
_refine_ls_structure_factor_coef Fsqd
_refine_ls_weighting_details 'calc w=1/[\s^2^(Fo^2^)+(0.1028P)^2^+0.4701P] where P=(Fo^2^+2Fc^2^)/3'
_refine_ls_weighting_scheme calc
_refine_ls_wR_factor_gt 0.1843
_refine_ls_wR_factor_ref 0.2309
_reflns_number_gt 2462
_reflns_number_total 4436
_reflns_threshold_expression >2\s(I)
_cod_data_source_file c5ob02295a2.cif
_cod_data_source_block ad783
_cod_depositor_comments
;
The following automatic conversions were performed:

'_chemical_melting_point' value '95-97\%C' was changed to '369.1(10)'
- it was converted from degrees Celsius(C) to Kelvins(K), the average
value was taken and precision was estimated.

Automatic conversion script
Id: cif_fix_values 4268 2015-11-12 08:31:59Z antanas 

 Adding full bibliography for 7154817--7154821.cif.
;
_cod_original_sg_symbol_H-M 'P 21/c'
_cod_original_formula_sum 'C20 H16 F3 N1 O2'
_cod_database_code 7154817
_audit_block_doi 10.5517/cc11g29w

loop_
_symmetry_equiv_pos_as_xyz
'x, y, z'
'-x, y+1/2, -z+1/2'
'-x, -y, -z'
'x, -y-1/2, z-1/2'

loop_
_atom_site_label
_atom_site_type_symbol
_atom_site_fract_x
_atom_site_fract_y
_atom_site_fract_z
_atom_site_U_iso_or_equiv
_atom_site_adp_type
_atom_site_occupancy
_atom_site_symmetry_multiplicity
_atom_site_calc_flag
_atom_site_refinement_flags
C1 C 0.1386(4) -0.1684(2) 0.06224(18) 0.0786(8) Uani 1 1 d .
C2 C 0.1202(4) -0.18321(19) 0.15215(16) 0.0626(6) Uani 1 1 d .
C3 C 0.1623(3) -0.11196(18) 0.20482(15) 0.0588(6) Uani 1 1 d .
H3 H 0.1965 -0.0551 0.1841 0.071 Uiso 1 1 calc R
C4 C 0.1548(3) -0.12329(16) 0.28738(14) 0.0524(6) Uani 1 1 d .
C5 C 0.2040(3) -0.05213(18) 0.34375(15) 0.0577(6) Uani 1 1 d .
H5 H 0.2421 0.0042 0.3235 0.069 Uiso 1 1 calc R
C6 C 0.1984(3) -0.06216(17) 0.42371(15) 0.0553(6) Uani 1 1 d .
H6 H 0.1593 -0.1192 0.442 0.066 Uiso 1 1 calc R
C7 C 0.2460(3) 0.00501(16) 0.48550(14) 0.0522(6) Uani 1 1 d .
C8 C 0.2370(3) -0.02129(16) 0.56596(14) 0.0516(6) Uani 1 1 d .
H8 H 0.2005 -0.0807 0.5791 0.062 Uiso 1 1 calc R
C9 C 0.2823(3) 0.04069(15) 0.62631(14) 0.0495(5) Uani 1 1 d .
C10 C 0.2867(3) 0.03546(17) 0.71362(15) 0.0550(6) Uani 1 1 d .
C11 C 0.2448(4) -0.0329(2) 0.76835(16) 0.0710(7) Uani 1 1 d .
H11 H 0.2056 -0.0905 0.7506 0.085 Uiso 1 1 calc R
C12 C 0.2625(5) -0.0139(3) 0.84965(18) 0.0882(10) Uani 1 1 d .
H12 H 0.2347 -0.0594 0.8869 0.106 Uiso 1 1 calc R
C13 C 0.3205(5) 0.0710(3) 0.87689(19) 0.0871(10) Uani 1 1 d .
H13 H 0.3312 0.0816 0.9322 0.105 Uiso 1 1 calc R
C14 C 0.3627(4) 0.1406(2) 0.82424(18) 0.0774(9) Uani 1 1 d .
H14 H 0.4017 0.1979 0.843 0.093 Uiso 1 1 calc R
C15 C 0.3452(3) 0.12223(19) 0.74166(16) 0.0600(6) Uani 1 1 d .
C16 C 0.3388(3) 0.13047(16) 0.60625(15) 0.0526(6) Uani 1 1 d .
C17 C 0.3466(3) 0.15816(18) 0.52598(16) 0.0628(7) Uani 1 1 d .
H17 H 0.382 0.2176 0.5127 0.075 Uiso 1 1 calc R
C18 C 0.3007(3) 0.09563(18) 0.46713(16) 0.0606(6) Uani 1 1 d .
H18 H 0.3058 0.1134 0.4133 0.073 Uiso 1 1 calc R
C19 C 0.4430(4) 0.27349(19) 0.6796(2) 0.0772(8) Uani 1 1 d .
H19A H 0.5218 0.2844 0.6342 0.093 Uiso 1 1 calc R
H19B H 0.517 0.2818 0.7287 0.093 Uiso 1 1 calc R
C20 C 0.2906(5) 0.3436(2) 0.6780(3) 0.1061(13) Uani 1 1 d .
H20A H 0.2141 0.3346 0.6306 0.159 Uiso 1 1 calc R
H20B H 0.3425 0.4043 0.6773 0.159 Uiso 1 1 calc R
H20C H 0.2178 0.3365 0.7252 0.159 Uiso 1 1 calc R
N1 N 0.3776(3) 0.17897(15) 0.67623(13) 0.0609(6) Uani 1 1 d .
O1 O 0.0695(4) -0.26196(15) 0.17266(13) 0.0879(7) Uani 1 1 d .
O2 O 0.1017(3) -0.20284(13) 0.31746(12) 0.0738(6) Uani 1 1 d .
H2O H 0.060(5) -0.240(3) 0.271(2) 0.111 Uiso 1 1 calc R
F1 F 0.2839(3) -0.2119(2) 0.03570(14) 0.1377(10) Uani 1 1 d .
F2 F -0.0017(3) -0.2002(2) 0.02078(12) 0.1370(10) Uani 1 1 d .
F3 F 0.1573(5) -0.08279(18) 0.04224(12) 0.1509(12) Uani 1 1 d .

loop_
_atom_site_aniso_label
_atom_site_aniso_U_11
_atom_site_aniso_U_22
_atom_site_aniso_U_33
_atom_site_aniso_U_23
_atom_site_aniso_U_13
_atom_site_aniso_U_12
C1 0.089(2) 0.088(2) 0.0590(17) -0.0157(16) 0.0038(14) 0.0042(17)
C2 0.0635(14) 0.0659(17) 0.0584(15) -0.0091(12) 0.0008(11) 0.0075(12)
C3 0.0643(14) 0.0584(14) 0.0538(14) -0.0047(11) 0.0041(10) -0.0017(11)
C4 0.0465(11) 0.0545(13) 0.0562(14) -0.0033(11) 0.0009(9) 0.0043(9)
C5 0.0570(13) 0.0612(15) 0.0549(14) -0.0029(11) 0.0019(10) -0.0014(11)
C6 0.0511(13) 0.0596(14) 0.0549(14) -0.0020(11) 0.0000(9) 0.0019(10)
C7 0.0470(12) 0.0566(14) 0.0529(13) -0.0031(11) 0.0001(9) 0.0050(10)
C8 0.0484(12) 0.0505(13) 0.0560(14) -0.0005(10) -0.0005(9) 0.0050(9)
C9 0.0427(11) 0.0512(13) 0.0545(13) -0.0033(10) 0.0001(9) 0.0081(9)
C10 0.0512(12) 0.0595(14) 0.0544(14) -0.0043(11) 0.0005(9) 0.0127(10)
C11 0.0838(18) 0.0703(17) 0.0588(16) 0.0031(14) 0.0032(13) 0.0195(14)
C12 0.108(2) 0.100(3) 0.0569(17) 0.0075(17) 0.0048(15) 0.031(2)
C13 0.092(2) 0.113(3) 0.0555(17) -0.0126(19) -0.0043(15) 0.0297(19)
C14 0.0663(16) 0.097(2) 0.0683(19) -0.0299(17) -0.0077(13) 0.0146(15)
C15 0.0484(12) 0.0703(16) 0.0613(15) -0.0117(13) -0.0007(10) 0.0106(11)
C16 0.0440(11) 0.0536(13) 0.0601(15) -0.0073(11) 0.0020(9) 0.0021(9)
C17 0.0645(15) 0.0545(14) 0.0697(17) -0.0007(12) 0.0070(12) -0.0058(11)
C18 0.0644(14) 0.0628(15) 0.0546(14) 0.0035(12) 0.0047(11) -0.0003(11)
C19 0.0681(17) 0.0651(17) 0.099(2) -0.0255(15) 0.0045(15) -0.0101(13)
C20 0.093(2) 0.0625(19) 0.163(4) -0.027(2) 0.004(2) 0.0008(17)
N1 0.0562(11) 0.0593(12) 0.0672(14) -0.0158(10) 0.0016(9) -0.0032(9)
O1 0.1255(18) 0.0598(13) 0.0781(14) -0.0105(10) -0.0052(12) -0.0052(12)
O2 0.0953(14) 0.0637(12) 0.0621(12) 0.0018(9) -0.0033(10) -0.0080(10)
F1 0.1128(17) 0.209(3) 0.0924(15) -0.0399(16) 0.0299(12) 0.0344(16)
F2 0.1185(17) 0.220(3) 0.0709(14) -0.0213(15) -0.0238(12) -0.0247(17)
F3 0.286(4) 0.1080(18) 0.0601(12) 0.0036(12) 0.0291(16) -0.015(2)

loop_
_atom_type_symbol
_atom_type_description
_atom_type_scat_dispersion_real
_atom_type_scat_dispersion_imag
_atom_type_scat_source
C C 0.0033 0.0016 'International Tables Vol C Tables 4.2.6.8 and 6.1.1.4'
H H 0 0 'International Tables Vol C Tables 4.2.6.8 and 6.1.1.4'
N N 0.0061 0.0033 'International Tables Vol C Tables 4.2.6.8 and 6.1.1.4'
O O 0.0106 0.006 'International Tables Vol C Tables 4.2.6.8 and 6.1.1.4'
F F 0.0171 0.0103 'International Tables Vol C Tables 4.2.6.8 and 6.1.1.4'

loop_
_geom_angle_atom_site_label_1
_geom_angle_atom_site_label_2
_geom_angle_atom_site_label_3
_geom_angle
F3 C1 F2 107.0(3)
F3 C1 F1 106.6(3)
F2 C1 F1 106.1(3)
F3 C1 C2 113.6(2)
F2 C1 C2 112.5(3)
F1 C1 C2 110.6(3)
O1 C2 C3 125.1(3)
O1 C2 C1 115.5(2)
C3 C2 C1 119.4(3)
C4 C3 C2 121.5(2)
C4 C3 H3 119.3
C2 C3 H3 119.3
O2 C4 C3 119.9(2)
O2 C4 C5 117.2(2)
C3 C4 C5 123.0(2)
C6 C5 C4 123.7(2)
C6 C5 H5 118.1
C4 C5 H5 118.1
C5 C6 C7 127.9(2)
C5 C6 H6 116
C7 C6 H6 116
C8 C7 C18 118.9(2)
C8 C7 C6 118.4(2)
C18 C7 C6 122.6(2)
C9 C8 C7 120.0(2)
C9 C8 H8 120
C7 C8 H8 120
C8 C9 C16 119.9(2)
C8 C9 C10 133.5(2)
C16 C9 C10 106.5(2)
C11 C10 C15 119.8(2)
C11 C10 C9 133.8(2)
C15 C10 C9 106.4(2)
C12 C11 C10 118.7(3)
C12 C11 H11 120.7
C10 C11 H11 120.7
C13 C12 C11 121.4(3)
C13 C12 H12 119.3
C11 C12 H12 119.3
C14 C13 C12 121.5(3)
C14 C13 H13 119.3
C12 C13 H13 119.3
C13 C14 C15 117.7(3)
C13 C14 H14 121.2
C15 C14 H14 121.2
N1 C15 C14 129.7(3)
N1 C15 C10 109.3(2)
C14 C15 C10 121.0(3)
N1 C16 C17 130.0(2)
N1 C16 C9 109.2(2)
C17 C16 C9 120.8(2)
C18 C17 C16 118.3(2)
C18 C17 H17 120.8
C16 C17 H17 120.8
C17 C18 C7 122.1(2)
C17 C18 H18 119
C7 C18 H18 119
N1 C19 C20 113.5(2)
N1 C19 H19A 108.9
C20 C19 H19A 108.9
N1 C19 H19B 108.9
C20 C19 H19B 108.9
H19A C19 H19B 107.7
C19 C20 H20A 109.5
C19 C20 H20B 109.5
H20A C20 H20B 109.5
C19 C20 H20C 109.5
H20A C20 H20C 109.5
H20B C20 H20C 109.5
C16 N1 C15 108.6(2)
C16 N1 C19 125.1(2)
C15 N1 C19 126.4(2)
C4 O2 H2O 106(2)

loop_
_geom_bond_atom_site_label_1
_geom_bond_atom_site_label_2
_geom_bond_distance
C1 F3 1.296(4)
C1 F2 1.300(4)
C1 F1 1.315(4)
C1 C2 1.514(4)
C2 O1 1.252(3)
C2 C3 1.384(4)
C3 C4 1.380(3)
C3 H3 0.93
C4 O2 1.320(3)
C4 C5 1.433(3)
C5 C6 1.335(3)
C5 H5 0.93
C6 C7 1.450(3)
C6 H6 0.93
C7 C8 1.390(3)
C7 C18 1.411(3)
C8 C9 1.379(3)
C8 H8 0.93
C9 C16 1.410(3)
C9 C10 1.448(3)
C10 C11 1.384(4)
C10 C15 1.406(4)
C11 C12 1.378(4)
C11 H11 0.93
C12 C13 1.377(5)
C12 H12 0.93
C13 C14 1.375(5)
C13 H13 0.93
C14 C15 1.397(4)
C14 H14 0.93
C15 N1 1.387(3)
C16 N1 1.380(3)
C16 C17 1.392(4)
C17 C18 1.368(4)
C17 H17 0.93
C18 H18 0.93
C19 N1 1.454(3)
C19 C20 1.504(4)
C19 H19A 0.97
C19 H19B 0.97
C20 H20A 0.96
C20 H20B 0.96
C20 H20C 0.96
O2 H2O 0.99(4)
